data_1518658
loop_
_publ_author_name
'Lou, Yan-Peng'
'Zheng, Chang-Wu'
'Pan, Ren-Ming'
'Jin, Qiao-Wen'
'Zhao, Gang'
'Li, Zhong'

_publ_section_title
;
 Enantioselective Direct Mannich Reactions of Cyclic \b-Ketoesters
 Catalyzed by Chiral Phosphine via a Novel Dual-Reagent Catalysis.
;
_journal_issue 3
_journal_name_full 'Organic letters'
_journal_page_first 688
_journal_page_last 691
_journal_paper_doi 10.1021/ol503712m
_journal_volume 17
_journal_year 2015
_chemical_absolute_configuration ad
_chemical_formula_moiety 'C16 H19 N O4'
_chemical_formula_sum 'C16 H19 N O4'
_chemical_formula_weight 289.32
_chemical_name_systematic
; 
 ? 
;
_space_group_IT_number 4
_symmetry_cell_setting monoclinic
_symmetry_space_group_name_Hall 'P 2yb'
_symmetry_space_group_name_H-M 'P 1 21 1'
_atom_sites_solution_hydrogens geom
_atom_sites_solution_primary direct
_atom_sites_solution_secondary difmap
_audit_creation_method SHELXL-97
_cell_angle_alpha 90.00
_cell_angle_beta 90.69(3)
_cell_angle_gamma 90.00
_cell_formula_units_Z 2
_cell_length_a 8.2102(16)
_cell_length_b 6.2167(12)
_cell_length_c 14.102(3)
_cell_measurement_reflns_used 3153
_cell_measurement_temperature 296(2)
_cell_measurement_theta_max 66.81
_cell_measurement_theta_min 3.13
_cell_volume 719.7(2)
_computing_cell_refinement 'Bruker SAINT'
_computing_data_collection 'Bruker APEX2'
_computing_data_reduction 'Bruker SAINT'
_computing_molecular_graphics 'Bruker SHELXTL'
_computing_publication_material 'Bruker SHELXTL'
_computing_structure_refinement 'SHELXL-97 (Sheldrick, 2008)'
_computing_structure_solution 'SHELXS-97 (Sheldrick, 2008)'
_diffrn_ambient_temperature 296(2)
_diffrn_measured_fraction_theta_full 0.950
_diffrn_measured_fraction_theta_max 0.950
_diffrn_measurement_device_type 'Bruker APEX-II CCD'
_diffrn_measurement_method '\f and \w scans'
_diffrn_radiation_monochromator graphite
_diffrn_radiation_source 'fine-focus sealed tube'
_diffrn_radiation_type CuK\a
_diffrn_radiation_wavelength 1.54178
_diffrn_reflns_av_R_equivalents 0.0104
_diffrn_reflns_av_sigmaI/netI 0.0195
_diffrn_reflns_limit_h_max 9
_diffrn_reflns_limit_h_min -9
_diffrn_reflns_limit_k_max 6
_diffrn_reflns_limit_k_min -7
_diffrn_reflns_limit_l_max 16
_diffrn_reflns_limit_l_min -16
_diffrn_reflns_number 3397
_diffrn_reflns_theta_full 66.86
_diffrn_reflns_theta_max 66.86
_diffrn_reflns_theta_min 3.13
_diffrn_standards_number 0
_exptl_absorpt_coefficient_mu 0.789
_exptl_absorpt_correction_T_max 0.7529
_exptl_absorpt_correction_T_min 0.6543
_exptl_absorpt_correction_type multi-scan
_exptl_absorpt_process_details SADABS
_exptl_crystal_colour colorless
_exptl_crystal_density_diffrn 1.335
_exptl_crystal_density_method 'not measured'
_exptl_crystal_description column
_exptl_crystal_F_000 308
_exptl_crystal_size_max 0.42
_exptl_crystal_size_mid 0.21
_exptl_crystal_size_min 0.12
_refine_diff_density_max 0.187
_refine_diff_density_min -0.225
_refine_diff_density_rms 0.060
_refine_ls_abs_structure_details 'Flack H D (1983), Acta Cryst. A39, 876-881'
_refine_ls_abs_structure_Flack -0.1(2)
_refine_ls_extinction_method none
_refine_ls_goodness_of_fit_ref 1.143
_refine_ls_hydrogen_treatment constr
_refine_ls_matrix_type full
_refine_ls_number_parameters 190
_refine_ls_number_reflns 1828
_refine_ls_number_restraints 1
_refine_ls_restrained_S_all 1.142
_refine_ls_R_factor_all 0.0374
_refine_ls_R_factor_gt 0.0373
_refine_ls_shift/su_max 0.001
_refine_ls_shift/su_mean 0.000
_refine_ls_structure_factor_coef Fsqd
_refine_ls_weighting_details 'calc w=1/[\s^2^(Fo^2^)+(0.0570P)^2^+0.0935P] where P=(Fo^2^+2Fc^2^)/3'
_refine_ls_weighting_scheme calc
_refine_ls_wR_factor_gt 0.0975
_refine_ls_wR_factor_ref 0.0976
_reflns_number_gt 1818
_reflns_number_total 1828
_reflns_threshold_expression >2sigma(I)
_cod_data_source_file ol503712m_si_002.cif
_cod_data_source_block 239
_cod_depositor_comments 'Adding full bibliography for 1518658.cif.'
_cod_original_sg_symbol_H-M 'P 21'
_cod_database_code 1518658

loop_
_symmetry_equiv_pos_as_xyz
'x, y, z'
'-x, y+1/2, -z'

loop_
_atom_site_label
_atom_site_type_symbol
_atom_site_fract_x
_atom_site_fract_y
_atom_site_fract_z
_atom_site_U_iso_or_equiv
_atom_site_adp_type
_atom_site_occupancy
_atom_site_symmetry_multiplicity
_atom_site_calc_flag
_atom_site_refinement_flags
O1 O 1.0396(2) 1.3095(4) 0.43413(12) 0.0699(5) Uani 1 1 d .
O2 O 0.9616(2) 1.2913(3) 0.28612(11) 0.0638(5) Uani 1 1 d .
O3 O 0.6400(2) 0.9936(3) 0.10335(13) 0.0699(5) Uani 1 1 d .
O4 O 0.71202(17) 0.6627(2) 0.14698(9) 0.0453(4) Uani 1 1 d .
N1 N 0.9167(2) 1.0065(4) 0.38523(11) 0.0518(5) Uani 1 1 d .
H1A H 0.9351 0.9519 0.4404 0.062 Uiso 1 1 calc R
C1 C 0.9719(2) 1.2046(4) 0.37277(13) 0.0463(5) Uani 1 1 d .
C2 C 0.8293(2) 0.8679(3) 0.31844(12) 0.0379(4) Uani 1 1 d .
H2A H 0.8780 0.7245 0.3236 0.045 Uiso 1 1 calc R
C3 C 0.8613(2) 0.9494(3) 0.21654(12) 0.0377(4) Uani 1 1 d .
C4 C 0.8731(3) 1.1940(4) 0.20864(13) 0.0442(5) Uani 1 1 d .
H4A H 0.7649 1.2587 0.2012 0.053 Uiso 1 1 calc R
C5 C 0.9748(3) 1.2318(5) 0.12125(16) 0.0633(6) Uani 1 1 d .
H5A H 0.9077 1.2251 0.0643 0.076 Uiso 1 1 calc R
H5B H 1.0276 1.3713 0.1242 0.076 Uiso 1 1 calc R
C6 C 1.0988(4) 1.0542(6) 0.1222(2) 0.0819(9) Uani 1 1 d .
H6A H 1.2001 1.1042 0.1507 0.098 Uiso 1 1 calc R
H6B H 1.1204 1.0068 0.0581 0.098 Uiso 1 1 calc R
C7 C 1.0292(2) 0.8711(4) 0.17983(13) 0.0453(5) Uani 1 1 d .
H7A H 1.1013 0.8364 0.2326 0.054 Uiso 1 1 calc R
H7B H 1.0158 0.7439 0.1407 0.054 Uiso 1 1 calc R
C8 C 0.6519(2) 0.8462(4) 0.34636(12) 0.0410(5) Uani 1 1 d .
C9 C 0.5414(3) 1.0141(5) 0.33908(15) 0.0532(5) Uani 1 1 d .
H9A H 0.5747 1.1467 0.3156 0.064 Uiso 1 1 calc R
C10 C 0.3814(3) 0.9849(6) 0.36668(18) 0.0680(8) Uani 1 1 d .
H10A H 0.3079 1.0982 0.3614 0.082 Uiso 1 1 calc R
C11 C 0.3304(3) 0.7907(7) 0.40172(16) 0.0703(8) Uani 1 1 d .
H11A H 0.2224 0.7719 0.4192 0.084 Uiso 1 1 calc R
C12 C 0.4391(3) 0.6246(6) 0.41087(16) 0.0661(8) Uani 1 1 d .
H12A H 0.4055 0.4936 0.4358 0.079 Uiso 1 1 calc R
C13 C 0.5989(3) 0.6518(4) 0.38303(14) 0.0528(5) Uani 1 1 d .
H13A H 0.6719 0.5380 0.3890 0.063 Uiso 1 1 calc R
C14 C 0.7247(2) 0.8744(4) 0.14930(12) 0.0410(4) Uani 1 1 d .
C15 C 0.5819(3) 0.5744(4) 0.08749(15) 0.0505(5) Uani 1 1 d .
H15A H 0.6112 0.4302 0.0677 0.061 Uiso 1 1 calc R
H15B H 0.5693 0.6622 0.0310 0.061 Uiso 1 1 calc R
C16 C 0.4252(3) 0.5670(7) 0.13843(19) 0.0823(10) Uani 1 1 d .
H16A H 0.3421 0.5096 0.0972 0.123 Uiso 1 1 calc R
H16B H 0.3955 0.7097 0.1576 0.123 Uiso 1 1 calc R
H16C H 0.4366 0.4769 0.1934 0.123 Uiso 1 1 calc R

loop_
_atom_site_aniso_label
_atom_site_aniso_U_11
_atom_site_aniso_U_22
_atom_site_aniso_U_33
_atom_site_aniso_U_23
_atom_site_aniso_U_13
_atom_site_aniso_U_12
O1 0.0733(10) 0.0813(14) 0.0548(8) -0.0245(9) -0.0090(7) -0.0123(10)
O2 0.0987(12) 0.0423(10) 0.0499(8) -0.0045(7) -0.0144(7) -0.0122(9)
O3 0.0839(12) 0.0507(11) 0.0739(10) 0.0081(9) -0.0427(9) 0.0009(10)
O4 0.0492(7) 0.0392(9) 0.0472(7) -0.0045(6) -0.0144(6) 0.0017(7)
N1 0.0499(9) 0.0704(15) 0.0348(8) 0.0089(8) -0.0130(6) -0.0083(9)
C1 0.0449(9) 0.0522(14) 0.0417(9) -0.0117(9) -0.0027(7) 0.0045(9)
C2 0.0379(9) 0.0398(11) 0.0359(8) 0.0047(8) -0.0041(6) 0.0057(8)
C3 0.0419(9) 0.0366(11) 0.0345(8) 0.0013(7) -0.0036(7) 0.0030(8)
C4 0.0560(11) 0.0359(12) 0.0405(9) -0.0004(8) -0.0061(8) 0.0020(9)
C5 0.0880(16) 0.0507(15) 0.0511(11) 0.0084(11) 0.0054(11) -0.0119(13)
C6 0.0884(19) 0.067(2) 0.0908(19) 0.0011(17) 0.0434(16) -0.0071(17)
C7 0.0436(10) 0.0477(13) 0.0445(9) -0.0042(9) 0.0021(7) -0.0005(9)
C8 0.0408(9) 0.0494(13) 0.0325(8) -0.0014(8) -0.0046(7) 0.0018(9)
C9 0.0451(10) 0.0584(15) 0.0560(11) -0.0025(11) -0.0047(8) 0.0069(10)
C10 0.0416(11) 0.095(2) 0.0673(14) -0.0099(14) -0.0024(10) 0.0187(14)
C11 0.0432(11) 0.114(3) 0.0534(12) -0.0019(14) 0.0046(9) -0.0078(14)
C12 0.0592(14) 0.085(2) 0.0547(12) 0.0094(13) 0.0070(10) -0.0179(14)
C13 0.0566(12) 0.0551(15) 0.0468(10) 0.0077(10) 0.0022(8) -0.0037(11)
C14 0.0470(10) 0.0415(13) 0.0344(8) 0.0023(8) -0.0052(7) 0.0030(9)
C15 0.0520(11) 0.0501(14) 0.0489(10) -0.0092(10) -0.0139(8) -0.0023(10)
C16 0.0601(14) 0.117(3) 0.0692(15) -0.0186(17) -0.0030(12) -0.0251(17)

loop_
_atom_type_symbol
_atom_type_description
_atom_type_scat_dispersion_real
_atom_type_scat_dispersion_imag
_atom_type_scat_source
C C 0.0181 0.0091 'International Tables Vol C Tables 4.2.6.8 and 6.1.1.4'
H H 0.0000 0.0000 'International Tables Vol C Tables 4.2.6.8 and 6.1.1.4'
N N 0.0311 0.0180 'International Tables Vol C Tables 4.2.6.8 and 6.1.1.4'
O O 0.0492 0.0322 'International Tables Vol C Tables 4.2.6.8 and 6.1.1.4'

loop_
_geom_angle_atom_site_label_1
_geom_angle_atom_site_label_2
_geom_angle_atom_site_label_3
_geom_angle
C1 O2 C4 123.40(19)
C14 O4 C15 116.51(17)
C1 N1 C2 129.03(17)
C1 N1 H1A 115.5
C2 N1 H1A 115.5
O1 C1 N1 124.0(2)
O1 C1 O2 117.3(2)
N1 C1 O2 118.55(18)
N1 C2 C8 110.57(15)
N1 C2 C3 108.55(16)
C8 C2 C3 116.31(14)
N1 C2 H2A 107.0
C8 C2 H2A 107.0
C3 C2 H2A 107.0
C4 C3 C14 107.71(16)
C4 C3 C2 113.87(16)
C14 C3 C2 110.09(15)
C4 C3 C7 103.26(17)
C14 C3 C7 110.11(15)
C2 C3 C7 111.55(15)
O2 C4 C5 105.92(19)
O2 C4 C3 113.27(17)
C5 C4 C3 104.47(18)
O2 C4 H4A 111.0
C5 C4 H4A 111.0
C3 C4 H4A 111.0
C6 C5 C4 105.0(2)
C6 C5 H5A 110.8
C4 C5 H5A 110.8
C6 C5 H5B 110.8
C4 C5 H5B 110.8
H5A C5 H5B 108.8
C5 C6 C7 107.3(2)
C5 C6 H6A 110.3
C7 C6 H6A 110.3
C5 C6 H6B 110.3
C7 C6 H6B 110.3
H6A C6 H6B 108.5
C6 C7 C3 106.6(2)
C6 C7 H7A 110.4
C3 C7 H7A 110.4
C6 C7 H7B 110.4
C3 C7 H7B 110.4
H7A C7 H7B 108.6
C9 C8 C13 118.45(19)
C9 C8 C2 122.8(2)
C13 C8 C2 118.68(19)
C8 C9 C10 120.1(3)
C8 C9 H9A 119.9
C10 C9 H9A 119.9
C11 C10 C9 120.7(3)
C11 C10 H10A 119.6
C9 C10 H10A 119.6
C12 C11 C10 119.7(2)
C12 C11 H11A 120.1
C10 C11 H11A 120.1
C11 C12 C13 120.0(3)
C11 C12 H12A 120.0
C13 C12 H12A 120.0
C12 C13 C8 121.0(3)
C12 C13 H13A 119.5
C8 C13 H13A 119.5
O3 C14 O4 123.8(2)
O3 C14 C3 124.1(2)
O4 C14 C3 112.02(17)
O4 C15 C16 111.55(18)
O4 C15 H15A 109.3
C16 C15 H15A 109.3
O4 C15 H15B 109.3
C16 C15 H15B 109.3
H15A C15 H15B 108.0
C15 C16 H16A 109.5
C15 C16 H16B 109.5
H16A C16 H16B 109.5
C15 C16 H16C 109.5
H16A C16 H16C 109.5
H16B C16 H16C 109.5

loop_
_geom_bond_atom_site_label_1
_geom_bond_atom_site_label_2
_geom_bond_distance
O1 C1 1.213(3)
O2 C1 1.337(3)
O2 C4 1.438(2)
O3 C14 1.201(3)
O4 C14 1.321(3)
O4 C15 1.458(2)
N1 C1 1.325(3)
N1 C2 1.459(3)
N1 H1A 0.8600
C2 C8 1.519(3)
C2 C3 1.549(2)
C2 H2A 0.9800
C3 C4 1.528(3)
C3 C14 1.533(3)
C3 C7 1.557(3)
C4 C5 1.515(3)
C4 H4A 0.9800
C5 C6 1.502(5)
C5 H5A 0.9700
C5 H5B 0.9700
C6 C7 1.514(4)
C6 H6A 0.9700
C6 H6B 0.9700
C7 H7A 0.9700
C7 H7B 0.9700
C8 C9 1.386(3)
C8 C13 1.386(3)
C9 C10 1.387(3)
C9 H9A 0.9300
C10 C11 1.372(5)
C10 H10A 0.9300
C11 C12 1.370(5)
C11 H11A 0.9300
C12 C13 1.385(3)
C12 H12A 0.9300
C13 H13A 0.9300
C15 C16 1.482(4)
C15 H15A 0.9700
C15 H15B 0.9700
C16 H16A 0.9600
C16 H16B 0.9600
C16 H16C 0.9600

loop_
_geom_hbond_atom_site_label_D
_geom_hbond_atom_site_label_H
_geom_hbond_atom_site_label_A
_geom_hbond_distance_DH
_geom_hbond_distance_HA
_geom_hbond_distance_DA
_geom_hbond_angle_DHA
_geom_hbond_site_symmetry_A
N1 H1A O1 0.86 1.99 2.845(2) 175.0 2_746

loop_
_geom_torsion_atom_site_label_1
_geom_torsion_atom_site_label_2
_geom_torsion_atom_site_label_3
_geom_torsion_atom_site_label_4
_geom_torsion
C2 N1 C1 O1 177.7(2)
C2 N1 C1 O2 -6.4(3)
C4 O2 C1 O1 -174.6(2)
C4 O2 C1 N1 9.3(3)
C1 N1 C2 C8 -108.1(2)
C1 N1 C2 C3 20.6(3)
N1 C2 C3 C4 -36.1(2)
C8 C2 C3 C4 89.3(2)
N1 C2 C3 C14 -157.16(16)
C8 C2 C3 C14 -31.8(2)
N1 C2 C3 C7 80.3(2)
C8 C2 C3 C7 -154.32(19)
C1 O2 C4 C5 -141.2(2)
C1 O2 C4 C3 -27.2(3)
C14 C3 C4 O2 163.03(15)
C2 C3 C4 O2 40.6(2)
C7 C3 C4 O2 -80.47(19)
C14 C3 C4 C5 -82.2(2)
C2 C3 C4 C5 155.45(16)
C7 C3 C4 C5 34.3(2)
O2 C4 C5 C6 83.5(3)
C3 C4 C5 C6 -36.4(3)
C4 C5 C6 C7 23.6(3)
C5 C6 C7 C3 -2.1(3)
C4 C3 C7 C6 -19.9(2)
C14 C3 C7 C6 94.9(2)
C2 C3 C7 C6 -142.6(2)
N1 C2 C8 C9 69.9(2)
C3 C2 C8 C9 -54.5(3)
N1 C2 C8 C13 -108.4(2)
C3 C2 C8 C13 127.2(2)
C13 C8 C9 C10 -1.0(3)
C2 C8 C9 C10 -179.30(18)
C8 C9 C10 C11 0.2(3)
C9 C10 C11 C12 0.9(4)
C10 C11 C12 C13 -1.3(4)
C11 C12 C13 C8 0.5(3)
C9 C8 C13 C12 0.7(3)
C2 C8 C13 C12 179.04(18)
C15 O4 C14 O3 -2.7(3)
C15 O4 C14 C3 178.01(15)
C4 C3 C14 O3 -3.2(3)
C2 C3 C14 O3 121.5(2)
C7 C3 C14 O3 -115.1(2)
C4 C3 C14 O4 176.11(17)
C2 C3 C14 O4 -59.2(2)
C7 C3 C14 O4 64.2(2)
C14 O4 C15 C16 -84.7(3)
